data_8105842
loop_
_publ_author_name
'Tan, Lin Yuing'
'Lim, Felicia Phei Lin'
'Dolzhenko, Anton V.'
'Tiekink, Edward R.T.'

_publ_section_title
;
 Crystal structure of
 3-(5-amino-1H-1,2,4-triazol-3-yl)-1-(piperidin-1-yl)propan-1-one,
 C10H17N5O
;
_journal_issue 4
_journal_name_full 'Zeitschrift f\"ur Kristallographie - New Crystal Structures'
_journal_page_first 761
_journal_page_last 763
_journal_paper_doi 10.1515/ncrs-2019-0094
_journal_volume 234
_journal_year 2019
_chemical_formula_moiety 'C10 H17 N5 O'
_chemical_formula_sum 'C10 H17 N5 O'
_chemical_formula_weight 223.28
_space_group_crystal_system monoclinic
_space_group_IT_number 14
_space_group_name_Hall '-P 2ybc'
_space_group_name_H-M_alt 'P 1 21/c 1'
_atom_sites_solution_hydrogens mixed
_cell_angle_alpha 90
_cell_angle_beta 110.083(2)
_cell_angle_gamma 90
_cell_formula_units_Z 4
_cell_length_a 8.12150(10)
_cell_length_b 13.2833(2)
_cell_length_c 11.0258(2)
_cell_measurement_reflns_used 8365
_cell_measurement_temperature 100(2)
_cell_measurement_theta_max 76.4560
_cell_measurement_theta_min 5.3760
_cell_volume 1117.14(3)
_computing_cell_refinement 'CrysAlisPro [1]'
_computing_data_collection 'CrysAlisPro [1]'
_computing_data_reduction 'CrysAlisPro [1]'
_computing_molecular_graphics 'ORTEP-3 for Windows [4]'
_computing_publication_material 'SHELXL2018/3 [3]'
_computing_structure_refinement 'SHELXL2018/3 [3]'
_computing_structure_solution 'SHELXS-97 [2]'
_diffrn_ambient_temperature 100(2)
_diffrn_detector_area_resol_mean 5.2558
_diffrn_measured_fraction_theta_full 1.000
_diffrn_measured_fraction_theta_max 1.000
_diffrn_measurement_device_type 'XtaLAB Synergy, Dualflex, AtlasS2'
_diffrn_measurement_method '\w scans'
_diffrn_radiation_type CuK\a
_diffrn_radiation_wavelength 1.54178
_diffrn_reflns_av_R_equivalents 0.0299
_diffrn_reflns_av_unetI/netI 0.0170
_diffrn_reflns_Laue_measured_fraction_full 1.000
_diffrn_reflns_Laue_measured_fraction_max 1.000
_diffrn_reflns_limit_h_max 9
_diffrn_reflns_limit_h_min -9
_diffrn_reflns_limit_k_max 15
_diffrn_reflns_limit_k_min -15
_diffrn_reflns_limit_l_max 13
_diffrn_reflns_limit_l_min -11
_diffrn_reflns_number 13479
_diffrn_reflns_point_group_measured_fraction_full 1.000
_diffrn_reflns_point_group_measured_fraction_max 1.000
_diffrn_reflns_theta_full 67.037
_diffrn_reflns_theta_max 67.037
_diffrn_reflns_theta_min 5.417
_diffrn_source 'micro-focus sealed X-ray tube'
_exptl_absorpt_coefficient_mu 0.744
_exptl_absorpt_correction_T_max 1.000
_exptl_absorpt_correction_T_min 0.855
_exptl_absorpt_correction_type gaussian
_exptl_absorpt_process_details 'CrysAlisPro [1]'
_exptl_crystal_colour colourless
_exptl_crystal_density_diffrn 1.328
_exptl_crystal_description prism
_exptl_crystal_F_000 480
_exptl_crystal_size_max 0.127
_exptl_crystal_size_mid 0.100
_exptl_crystal_size_min 0.043
_refine_diff_density_max 0.198
_refine_diff_density_min -0.264
_refine_diff_density_rms 0.048
_refine_ls_extinction_coef .
_refine_ls_extinction_method none
_refine_ls_goodness_of_fit_ref 1.057
_refine_ls_hydrogen_treatment mixed
_refine_ls_matrix_type full
_refine_ls_number_parameters 154
_refine_ls_number_reflns 1993
_refine_ls_number_restraints 3
_refine_ls_restrained_S_all 1.057
_refine_ls_R_factor_all 0.0335
_refine_ls_R_factor_gt 0.0311
_refine_ls_shift/su_max 0.000
_refine_ls_shift/su_mean 0.000
_refine_ls_structure_factor_coef Fsqd
_refine_ls_weighting_details 'w=1/[\s^2^(Fo^2^)+(0.0380P)^2^+0.4249P] where P=(Fo^2^+2Fc^2^)/3'
_refine_ls_weighting_scheme calc
_refine_ls_wR_factor_gt 0.0770
_refine_ls_wR_factor_ref 0.0790
_reflns_Friedel_coverage 0.000
_reflns_Friedel_fraction_full .
_reflns_Friedel_fraction_max .
_reflns_number_gt 1851
_reflns_number_total 1993
_reflns_threshold_expression 'I > 2\s(I)'
_cod_data_source_file suppl_ncrs-2019-0094_suppl.cif
_cod_data_source_block shelx
_cod_original_sg_symbol_H-M 'P 21/c'
_cod_database_code 8105842
_shelx_space_group_comment
;
The symmetry employed for this shelxl refinement is uniquely defined
by the following loop, which should always be used as a source of
symmetry information in preference to the above space-group names.
They are only intended as comments.
;
_shelx_estimated_absorpt_t_min 0.911
_shelx_estimated_absorpt_t_max 0.969

loop_
_space_group_symop_operation_xyz
'x, y, z'
'-x, y+1/2, -z+1/2'
'-x, -y, -z'
'x, -y-1/2, z-1/2'

loop_
_atom_site_label
_atom_site_type_symbol
_atom_site_fract_x
_atom_site_fract_y
_atom_site_fract_z
_atom_site_U_iso_or_equiv
_atom_site_adp_type
_atom_site_occupancy
_atom_site_site_symmetry_order
_atom_site_calc_flag
_atom_site_refinement_flags_posn
_atom_site_refinement_flags_adp
_atom_site_refinement_flags_occupancy
_atom_site_disorder_assembly
_atom_site_disorder_group
O1 O 0.21014(10) 0.60094(6) 0.45554(7) 0.0179(2) Uani 1 1 d . . . . .
N1 N 0.62336(12) 0.27045(7) 0.91082(9) 0.0147(2) Uani 1 1 d D . . . .
H1N H 0.6756(16) 0.2165(8) 0.9524(12) 0.018 Uiso 1 1 d D U . . .
N2 N 0.57262(12) 0.27705(7) 0.77780(9) 0.0157(2) Uani 1 1 d . . . . .
N3 N 0.49787(12) 0.41829(7) 0.86125(8) 0.0135(2) Uani 1 1 d . . . . .
N4 N 0.61209(13) 0.37411(7) 1.08519(9) 0.0164(2) Uani 1 1 d D . . . .
H2N H 0.6160(18) 0.3227(8) 1.1365(12) 0.020 Uiso 1 1 d D U . . .
H3N H 0.5707(17) 0.4315(8) 1.1007(13) 0.020 Uiso 1 1 d D U . . .
N5 N 0.11049(12) 0.45317(7) 0.35760(9) 0.0142(2) Uani 1 1 d . . . . .
C1 C 0.57659(13) 0.35488(8) 0.95776(10) 0.0128(2) Uani 1 1 d . . . . .
C2 C 0.49991(14) 0.36675(8) 0.75461(10) 0.0135(2) Uani 1 1 d . . . . .
C3 C 0.42559(14) 0.40929(9) 0.62122(10) 0.0157(2) Uani 1 1 d . . . . .
H3A H 0.413456 0.354662 0.557645 0.019 Uiso 1 1 calc R U . . .
H3B H 0.508076 0.459791 0.608852 0.019 Uiso 1 1 calc R U . . .
C4 C 0.24561(14) 0.45915(9) 0.59558(10) 0.0152(2) Uani 1 1 d . . . . .
H4A H 0.159212 0.407622 0.598950 0.018 Uiso 1 1 calc R U . . .
H4B H 0.254443 0.509921 0.663260 0.018 Uiso 1 1 calc R U . . .
C5 C 0.18422(13) 0.50948(8) 0.46381(10) 0.0132(2) Uani 1 1 d . . . . .
C6 C 0.05744(15) 0.34728(9) 0.35458(11) 0.0179(3) Uani 1 1 d . . . . .
H6A H -0.071125 0.341904 0.311597 0.021 Uiso 1 1 calc R U . . .
H6B H 0.087296 0.321989 0.444031 0.021 Uiso 1 1 calc R U . . .
C7 C 0.14889(16) 0.28295(9) 0.28251(12) 0.0231(3) Uani 1 1 d . . . . .
H7A H 0.103873 0.213138 0.275512 0.028 Uiso 1 1 calc R U . . .
H7B H 0.276328 0.281231 0.331630 0.028 Uiso 1 1 calc R U . . .
C8 C 0.11793(16) 0.32484(10) 0.14781(12) 0.0245(3) Uani 1 1 d . . . . .
H8A H 0.188701 0.286451 0.106324 0.029 Uiso 1 1 calc R U . . .
H8B H -0.007211 0.317015 0.094293 0.029 Uiso 1 1 calc R U . . .
C9 C 0.16810(16) 0.43552(10) 0.15500(11) 0.0217(3) Uani 1 1 d . . . . .
H9A H 0.138114 0.462672 0.066412 0.026 Uiso 1 1 calc R U . . .
H9B H 0.296363 0.442173 0.198611 0.026 Uiso 1 1 calc R U . . .
C10 C 0.07395(15) 0.49690(9) 0.22836(10) 0.0182(3) Uani 1 1 d . . . . .
H10A H 0.114983 0.567582 0.236307 0.022 Uiso 1 1 calc R U . . .
H10B H -0.053895 0.496396 0.180548 0.022 Uiso 1 1 calc R U . . .

loop_
_atom_site_aniso_label
_atom_site_aniso_U_11
_atom_site_aniso_U_22
_atom_site_aniso_U_33
_atom_site_aniso_U_23
_atom_site_aniso_U_13
_atom_site_aniso_U_12
O1 0.0211(4) 0.0134(4) 0.0178(4) -0.0018(3) 0.0050(3) -0.0022(3)
N1 0.0187(5) 0.0129(5) 0.0108(4) 0.0019(3) 0.0029(4) 0.0036(4)
N2 0.0174(5) 0.0172(5) 0.0114(4) 0.0001(4) 0.0035(4) 0.0024(4)
N3 0.0154(4) 0.0135(5) 0.0115(4) 0.0006(3) 0.0043(3) 0.0009(4)
N4 0.0248(5) 0.0118(5) 0.0120(5) 0.0016(4) 0.0058(4) 0.0022(4)
N5 0.0169(5) 0.0121(5) 0.0123(5) 0.0001(4) 0.0032(4) 0.0002(4)
C1 0.0124(5) 0.0125(5) 0.0131(5) -0.0003(4) 0.0037(4) -0.0020(4)
C2 0.0121(5) 0.0149(6) 0.0134(5) -0.0004(4) 0.0045(4) 0.0000(4)
C3 0.0155(5) 0.0197(6) 0.0118(5) 0.0006(4) 0.0045(4) 0.0030(4)
C4 0.0152(5) 0.0182(6) 0.0121(5) -0.0002(4) 0.0045(4) 0.0023(4)
C5 0.0100(5) 0.0151(6) 0.0148(5) -0.0008(4) 0.0048(4) 0.0015(4)
C6 0.0192(5) 0.0136(6) 0.0200(6) -0.0009(4) 0.0058(4) -0.0026(5)
C7 0.0245(6) 0.0142(6) 0.0292(7) -0.0065(5) 0.0076(5) -0.0007(5)
C8 0.0226(6) 0.0272(7) 0.0230(6) -0.0116(5) 0.0072(5) -0.0019(5)
C9 0.0226(6) 0.0279(7) 0.0146(5) -0.0020(5) 0.0064(5) -0.0012(5)
C10 0.0224(6) 0.0182(6) 0.0114(5) 0.0018(4) 0.0026(4) 0.0016(5)

loop_
_atom_type_symbol
_atom_type_description
_atom_type_scat_dispersion_real
_atom_type_scat_dispersion_imag
_atom_type_scat_source
C C 0.0181 0.0091 'International Tables Vol C Tables 4.2.6.8 and 6.1.1.4'
H H 0.0000 0.0000 'International Tables Vol C Tables 4.2.6.8 and 6.1.1.4'
N N 0.0311 0.0180 'International Tables Vol C Tables 4.2.6.8 and 6.1.1.4'
O O 0.0492 0.0322 'International Tables Vol C Tables 4.2.6.8 and 6.1.1.4'

loop_
_geom_angle_atom_site_label_1
_geom_angle_atom_site_label_2
_geom_angle_atom_site_label_3
_geom_angle
_geom_angle_site_symmetry_1
_geom_angle_site_symmetry_3
C1 N1 N2 109.56(9) . .
C1 N1 H1N 129.1(9) . .
N2 N1 H1N 121.3(9) . .
C2 N2 N1 102.35(9) . .
C1 N3 C2 103.05(9) . .
C1 N4 H2N 117.9(9) . .
C1 N4 H3N 114.0(9) . .
H2N N4 H3N 118.9(13) . .
C5 N5 C6 126.31(9) . .
C5 N5 C10 120.34(9) . .
C6 N5 C10 113.34(9) . .
N3 C1 N1 109.93(9) . .
N3 C1 N4 125.40(10) . .
N1 C1 N4 124.60(10) . .
N2 C2 N3 115.10(9) . .
N2 C2 C3 122.41(10) . .
N3 C2 C3 122.49(10) . .
C2 C3 C4 112.34(9) . .
C2 C3 H3A 109.1 . .
C4 C3 H3A 109.1 . .
C2 C3 H3B 109.1 . .
C4 C3 H3B 109.1 . .
H3A C3 H3B 107.9 . .
C5 C4 C3 110.11(9) . .
C5 C4 H4A 109.6 . .
C3 C4 H4A 109.6 . .
C5 C4 H4B 109.6 . .
C3 C4 H4B 109.6 . .
H4A C4 H4B 108.2 . .
O1 C5 N5 121.09(10) . .
O1 C5 C4 119.50(10) . .
N5 C5 C4 119.33(10) . .
N5 C6 C7 110.95(9) . .
N5 C6 H6A 109.4 . .
C7 C6 H6A 109.4 . .
N5 C6 H6B 109.4 . .
C7 C6 H6B 109.4 . .
H6A C6 H6B 108.0 . .
C6 C7 C8 110.91(10) . .
C6 C7 H7A 109.5 . .
C8 C7 H7A 109.5 . .
C6 C7 H7B 109.5 . .
C8 C7 H7B 109.5 . .
H7A C7 H7B 108.0 . .
C9 C8 C7 110.53(10) . .
C9 C8 H8A 109.5 . .
C7 C8 H8A 109.5 . .
C9 C8 H8B 109.5 . .
C7 C8 H8B 109.5 . .
H8A C8 H8B 108.1 . .
C8 C9 C10 111.73(10) . .
C8 C9 H9A 109.3 . .
C10 C9 H9A 109.3 . .
C8 C9 H9B 109.3 . .
C10 C9 H9B 109.3 . .
H9A C9 H9B 107.9 . .
N5 C10 C9 109.34(9) . .
N5 C10 H10A 109.8 . .
C9 C10 H10A 109.8 . .
N5 C10 H10B 109.8 . .
C9 C10 H10B 109.8 . .
H10A C10 H10B 108.3 . .

loop_
_geom_bond_atom_site_label_1
_geom_bond_atom_site_label_2
_geom_bond_distance
_geom_bond_site_symmetry_2
O1 C5 1.2416(14) .
N1 C1 1.3435(15) .
N1 N2 1.3833(13) .
N1 H1N 0.878(9) .
N2 C2 1.3153(15) .
N3 C1 1.3353(14) .
N3 C2 1.3656(14) .
N4 C1 1.3580(14) .
N4 H2N 0.880(9) .
N4 H3N 0.873(9) .
N5 C5 1.3446(14) .
N5 C6 1.4682(14) .
N5 C10 1.4715(14) .
C2 C3 1.4957(15) .
C3 C4 1.5400(15) .
C3 H3A 0.9900 .
C3 H3B 0.9900 .
C4 C5 1.5195(15) .
C4 H4A 0.9900 .
C4 H4B 0.9900 .
C6 C7 1.5227(17) .
C6 H6A 0.9900 .
C6 H6B 0.9900 .
C7 C8 1.5240(18) .
C7 H7A 0.9900 .
C7 H7B 0.9900 .
C8 C9 1.5204(18) .
C8 H8A 0.9900 .
C8 H8B 0.9900 .
C9 C10 1.5260(17) .
C9 H9A 0.9900 .
C9 H9B 0.9900 .
C10 H10A 0.9900 .
C10 H10B 0.9900 .

loop_
_geom_torsion_atom_site_label_1
_geom_torsion_atom_site_label_2
_geom_torsion_atom_site_label_3
_geom_torsion_atom_site_label_4
_geom_torsion
_geom_torsion_site_symmetry_1
_geom_torsion_site_symmetry_2
_geom_torsion_site_symmetry_3
_geom_torsion_site_symmetry_4
C1 N1 N2 C2 0.70(12) . . . .
C2 N3 C1 N1 0.23(12) . . . .
C2 N3 C1 N4 177.35(10) . . . .
N2 N1 C1 N3 -0.60(12) . . . .
N2 N1 C1 N4 -177.76(10) . . . .
N1 N2 C2 N3 -0.59(12) . . . .
N1 N2 C2 C3 179.17(10) . . . .
C1 N3 C2 N2 0.25(12) . . . .
C1 N3 C2 C3 -179.51(10) . . . .
N2 C2 C3 C4 135.40(11) . . . .
N3 C2 C3 C4 -44.85(14) . . . .
C2 C3 C4 C5 174.72(9) . . . .
C6 N5 C5 O1 -173.63(10) . . . .
C10 N5 C5 O1 5.79(15) . . . .
C6 N5 C5 C4 9.68(16) . . . .
C10 N5 C5 C4 -170.90(9) . . . .
C3 C4 C5 O1 -96.38(12) . . . .
C3 C4 C5 N5 80.37(12) . . . .
C5 N5 C6 C7 -122.45(11) . . . .
C10 N5 C6 C7 58.10(12) . . . .
N5 C6 C7 C8 -54.51(13) . . . .
C6 C7 C8 C9 53.12(13) . . . .
C7 C8 C9 C10 -54.40(13) . . . .
C5 N5 C10 C9 122.47(11) . . . .
C6 N5 C10 C9 -58.04(12) . . . .
C8 C9 C10 N5 55.81(13) . . . .
